data_7246219
loop_
_publ_author_name
'Yang, Ying'
'Zhao, Jianjuan'
'Zhang, Xinyuan'
'Hu, Zhanggui'
'Wu, Yicheng'

_publ_section_title
;
 Synthesis and characterization of a new isoxazolone-based nonlinear
 optical crystal: MPMOI
;
_journal_issue 8
_journal_name_full CrystEngComm
_journal_page_first 1313
_journal_page_last 1318
_journal_paper_doi 10.1039/D2CE01299E
_journal_volume 25
_journal_year 2023
_chemical_formula_moiety 'C18 H15 N O4'
_chemical_formula_sum 'C18 H15 N O4'
_chemical_formula_weight 309.31
_space_group_crystal_system orthorhombic
_space_group_IT_number 19
_space_group_name_Hall 'P 2ac 2ab'
_space_group_name_H-M_alt 'P 21 21 21'
_atom_sites_solution_hydrogens difmap
_atom_sites_solution_primary dual
_audit_creation_date 2022-04-04
_audit_creation_method
;
Olex2 1.2
(compiled 2017.08.10 svn.r3458 for OlexSys, GUI svn.r5381)
;
_audit_update_record
;
2022-09-13 deposited with the CCDC.	2023-01-30 downloaded from the CCDC.
;
_cell_angle_alpha 90
_cell_angle_beta 90
_cell_angle_gamma 90
_cell_formula_units_Z 4
_cell_length_a 3.9580(2)
_cell_length_b 18.2868(8)
_cell_length_c 20.5693(8)
_cell_measurement_reflns_used 5611
_cell_measurement_temperature 296(2)
_cell_measurement_theta_max 78.72
_cell_measurement_theta_min 3.23
_cell_volume 1488.79(12)
_computing_cell_refinement 'SAINT V8.38A (?, 2016)'
_computing_data_reduction 'SAINT V8.38A (?, 2016)'
_computing_molecular_graphics 'Olex2 (Dolomanov et al., 2009)'
_computing_publication_material 'Olex2 (Dolomanov et al., 2009)'
_computing_structure_refinement 'ShelXL (Sheldrick, 2015)'
_computing_structure_solution 'ShelXT (Sheldrick, 2015)'
_diffrn_ambient_temperature 296.0
_diffrn_measured_fraction_theta_full 0.997
_diffrn_measured_fraction_theta_max 0.979
_diffrn_measurement_device_type 'CCD area detector'
_diffrn_measurement_method 'phi and omega scans'
_diffrn_radiation_monochromator graphite
_diffrn_radiation_type CuK\a
_diffrn_radiation_wavelength 1.54178
_diffrn_reflns_av_R_equivalents 0.0726
_diffrn_reflns_av_unetI/netI 0.0489
_diffrn_reflns_Laue_measured_fraction_full 0.997
_diffrn_reflns_Laue_measured_fraction_max 0.979
_diffrn_reflns_limit_h_max 4
_diffrn_reflns_limit_h_min -3
_diffrn_reflns_limit_k_max 22
_diffrn_reflns_limit_k_min -23
_diffrn_reflns_limit_l_max 25
_diffrn_reflns_limit_l_min -26
_diffrn_reflns_number 14572
_diffrn_reflns_point_group_measured_fraction_full 0.998
_diffrn_reflns_point_group_measured_fraction_max 0.975
_diffrn_reflns_theta_full 67.679
_diffrn_reflns_theta_max 79.913
_diffrn_reflns_theta_min 3.234
_exptl_absorpt_coefficient_mu 0.811
_exptl_absorpt_correction_T_max 0.7543
_exptl_absorpt_correction_T_min 0.6564
_exptl_absorpt_correction_type none
_exptl_absorpt_process_details
;
SADABS-2016/2 (Bruker,2016/2) was used for absorption correction.
wR2(int) was 0.1325 before and 0.0966 after correction.
The Ratio of minimum to maximum transmission is 0.8702.
The \l/2 correction factor is Not present.
;
_exptl_crystal_density_diffrn 1.380
_exptl_crystal_description strip
_exptl_crystal_F_000 648
_refine_diff_density_max 0.134
_refine_diff_density_min -0.164
_refine_diff_density_rms 0.037
_refine_ls_abs_structure_details
;
 Flack x determined using 957 quotients [(I+)-(I-)]/[(I+)+(I-)]
 (Parsons, Flack and Wagner, Acta Cryst. B69 (2013) 249-259).
;
_refine_ls_abs_structure_Flack 0.17(17)
_refine_ls_extinction_method none
_refine_ls_goodness_of_fit_ref 1.099
_refine_ls_hydrogen_treatment refall
_refine_ls_matrix_type full
_refine_ls_number_parameters 268
_refine_ls_number_reflns 3158
_refine_ls_number_restraints 0
_refine_ls_restrained_S_all 1.099
_refine_ls_R_factor_all 0.0516
_refine_ls_R_factor_gt 0.0432
_refine_ls_shift/su_max 0.000
_refine_ls_shift/su_mean 0.000
_refine_ls_structure_factor_coef Fsqd
_refine_ls_weighting_details 'w=1/[\s^2^(Fo^2^)+(0.0353P)^2^+0.1797P] where P=(Fo^2^+2Fc^2^)/3'
_refine_ls_weighting_scheme calc
_refine_ls_wR_factor_gt 0.0967
_refine_ls_wR_factor_ref 0.1045
_reflns_Friedel_coverage 0.657
_reflns_Friedel_fraction_full 1.000
_reflns_Friedel_fraction_max 0.968
_reflns_number_gt 2726
_reflns_number_total 3158
_reflns_threshold_expression 'I > 2\s(I)'
_cod_data_source_file d2ce01299e2.cif
_cod_data_source_block a
_cod_depositor_comments 'Adding full bibliography for 7246219.cif.'
_cod_database_code 7246219
_shelx_shelxl_version_number 2016/4
_shelx_space_group_comment
;
The symmetry employed for this shelxl refinement is uniquely defined
by the following loop, which should always be used as a source of
symmetry information in preference to the above space-group names.
They are only intended as comments.
;
_olex2_refinement_description
;
;
_olex2_submission_special_instructions 'No special instructions were received'

loop_
_space_group_symop_operation_xyz
'x, y, z'
'-x+1/2, -y, z+1/2'
'-x, y+1/2, -z+1/2'
'x+1/2, -y+1/2, -z'

loop_
_atom_site_label
_atom_site_type_symbol
_atom_site_fract_x
_atom_site_fract_y
_atom_site_fract_z
_atom_site_U_iso_or_equiv
_atom_site_adp_type
_atom_site_occupancy
_atom_site_site_symmetry_order
_atom_site_calc_flag
_atom_site_refinement_flags_posn
_atom_site_refinement_flags_adp
_atom_site_refinement_flags_occupancy
_atom_site_disorder_assembly
_atom_site_disorder_group
O3 O 1.0914(6) 0.71077(11) 0.44535(10) 0.0572(5) Uani 1 1 d . . . . .
O2 O 0.9043(6) 0.09354(11) 0.44962(10) 0.0578(6) Uani 1 1 d . . . . .
O0AA O 0.4626(8) 0.49944(11) 0.21483(11) 0.0704(7) Uani 1 1 d . . . . .
O1 O 0.3761(7) 0.38134(11) 0.19595(10) 0.0619(6) Uani 1 1 d . . . . .
C10 C 0.5817(7) 0.26735(15) 0.39428(14) 0.0470(6) Uani 1 1 d . . . . .
N4 N 0.4260(8) 0.31233(13) 0.22921(12) 0.0569(7) Uani 1 1 d . . . . .
C12 C 0.7769(7) 0.43487(15) 0.34616(13) 0.0420(6) Uani 1 1 d . . . . .
C13 C 0.8510(7) 0.50884(14) 0.36651(13) 0.0411(6) Uani 1 1 d . . . . .
C5 C 0.6558(7) 0.26633(14) 0.32796(13) 0.0426(6) Uani 1 1 d . . . . .
C6 C 0.8109(8) 0.20451(15) 0.30240(14) 0.0464(6) Uani 1 1 d . . . . .
C9 C 0.6641(8) 0.20865(16) 0.43300(14) 0.0490(7) Uani 1 1 d . . . . .
C14 C 0.7518(7) 0.57299(16) 0.33359(14) 0.0457(6) Uani 1 1 d . . . . .
C3 C 0.5648(7) 0.32721(14) 0.28442(13) 0.0436(6) Uani 1 1 d . . . . .
C15 C 0.8267(7) 0.64116(15) 0.35867(13) 0.0442(6) Uani 1 1 d . . . . .
C7 C 0.8982(8) 0.14556(15) 0.34091(14) 0.0485(6) Uani 1 1 d . . . . .
C19 C 1.0020(10) 0.77793(18) 0.41385(18) 0.0566(7) Uani 1 1 d . . . . .
C18 C 1.0227(7) 0.51688(15) 0.42579(14) 0.0462(6) Uani 1 1 d . . . . .
C8 C 0.8255(7) 0.14797(15) 0.40684(14) 0.0450(6) Uani 1 1 d . . . . .
C2 C 0.6181(7) 0.40480(14) 0.29430(13) 0.0431(6) Uani 1 1 d . . . . .
C17 C 1.0960(8) 0.58433(16) 0.45098(14) 0.0504(7) Uani 1 1 d . . . . .
C1 C 0.4850(8) 0.43776(16) 0.23452(14) 0.0514(7) Uani 1 1 d . . . . .
C16 C 0.9993(7) 0.64728(15) 0.41700(13) 0.0436(6) Uani 1 1 d . . . . .
C11 C 1.0643(9) 0.03005(18) 0.4238(2) 0.0604(8) Uani 1 1 d . . . . .
H9 H 0.617(8) 0.2096(15) 0.4796(15) 0.056(9) Uiso 1 1 d . . . . .
H17 H 1.221(8) 0.5902(16) 0.4930(15) 0.054(9) Uiso 1 1 d . . . . .
H12 H 0.857(8) 0.4002(14) 0.3773(14) 0.045(8) Uiso 1 1 d . . . . .
H19A H 1.091(9) 0.7799(16) 0.3675(17) 0.060(9) Uiso 1 1 d . . . . .
H6 H 0.858(8) 0.2055(16) 0.2525(15) 0.054(8) Uiso 1 1 d . . . . .
H11A H 1.272(10) 0.0434(18) 0.4004(18) 0.073(11) Uiso 1 1 d . . . . .
H14 H 0.631(10) 0.5671(17) 0.2907(16) 0.068(10) Uiso 1 1 d . . . . .
H11B H 0.906(11) 0.0033(18) 0.3931(18) 0.076(11) Uiso 1 1 d . . . . .
H15 H 0.750(7) 0.6832(16) 0.3359(13) 0.042(8) Uiso 1 1 d . . . . .
H19B H 1.099(10) 0.8164(18) 0.4419(17) 0.071(11) Uiso 1 1 d . . . . .
H7 H 1.008(9) 0.1033(16) 0.3225(15) 0.057(9) Uiso 1 1 d . . . . .
H11C H 1.095(9) -0.0032(17) 0.4612(16) 0.062(10) Uiso 1 1 d . . . . .
H19C H 0.755(10) 0.7809(18) 0.4109(16) 0.067(10) Uiso 1 1 d . . . . .
H18 H 1.085(9) 0.4736(16) 0.4499(16) 0.060(9) Uiso 1 1 d . . . . .
H10 H 0.467(8) 0.3106(16) 0.4150(14) 0.053(8) Uiso 1 1 d . . . . .

loop_
_atom_site_aniso_label
_atom_site_aniso_U_11
_atom_site_aniso_U_22
_atom_site_aniso_U_33
_atom_site_aniso_U_23
_atom_site_aniso_U_13
_atom_site_aniso_U_12
O3 0.0738(14) 0.0426(10) 0.0551(12) -0.0043(9) -0.0119(11) -0.0008(10)
O2 0.0659(13) 0.0535(12) 0.0540(12) 0.0117(10) -0.0030(11) -0.0001(10)
O0AA 0.105(2) 0.0471(12) 0.0590(13) 0.0067(10) -0.0266(14) 0.0019(12)
O1 0.0861(16) 0.0514(11) 0.0482(12) 0.0003(10) -0.0191(12) -0.0045(11)
C10 0.0468(15) 0.0458(15) 0.0483(16) -0.0043(12) 0.0033(12) -0.0041(12)
N4 0.0740(17) 0.0467(13) 0.0501(15) 0.0012(11) -0.0105(13) -0.0061(12)
C12 0.0431(14) 0.0444(14) 0.0385(14) 0.0025(12) 0.0011(10) 0.0010(11)
C13 0.0405(13) 0.0420(13) 0.0407(13) -0.0003(11) 0.0017(11) -0.0014(10)
C5 0.0451(14) 0.0415(14) 0.0411(14) -0.0002(11) 0.0013(11) -0.0068(11)
C6 0.0562(16) 0.0427(14) 0.0402(14) -0.0017(12) 0.0019(12) -0.0040(12)
C9 0.0532(15) 0.0546(16) 0.0392(15) 0.0010(13) 0.0015(12) -0.0069(13)
C14 0.0498(15) 0.0456(15) 0.0417(15) 0.0018(12) -0.0026(11) -0.0017(12)
C3 0.0471(14) 0.0433(13) 0.0404(14) -0.0023(11) 0.0006(11) -0.0032(11)
C15 0.0473(14) 0.0425(14) 0.0429(15) 0.0042(12) 0.0024(12) 0.0025(11)
C7 0.0529(15) 0.0408(14) 0.0518(17) -0.0031(12) 0.0038(13) -0.0020(13)
C19 0.066(2) 0.0440(16) 0.060(2) -0.0008(14) -0.0027(15) -0.0004(14)
C18 0.0511(15) 0.0439(14) 0.0436(15) 0.0027(12) -0.0050(12) 0.0017(12)
C8 0.0443(13) 0.0426(14) 0.0482(15) 0.0041(12) -0.0028(11) -0.0083(11)
C2 0.0450(14) 0.0422(13) 0.0421(14) 0.0001(11) -0.0016(11) -0.0007(11)
C17 0.0587(17) 0.0492(15) 0.0432(15) -0.0009(12) -0.0106(13) 0.0021(13)
C1 0.0586(16) 0.0496(15) 0.0461(16) 0.0003(13) -0.0071(13) -0.0006(13)
C16 0.0451(13) 0.0430(13) 0.0426(14) -0.0022(12) 0.0024(11) -0.0016(11)
C11 0.0583(19) 0.0520(18) 0.071(2) 0.0135(16) -0.0072(17) 0.0004(15)

loop_
_atom_type_symbol
_atom_type_description
_atom_type_scat_dispersion_real
_atom_type_scat_dispersion_imag
_atom_type_scat_source
C C 0.0181 0.0091 'International Tables Vol C Tables 4.2.6.8 and 6.1.1.4'
H H 0.0000 0.0000 'International Tables Vol C Tables 4.2.6.8 and 6.1.1.4'
N N 0.0311 0.0180 'International Tables Vol C Tables 4.2.6.8 and 6.1.1.4'
O O 0.0492 0.0322 'International Tables Vol C Tables 4.2.6.8 and 6.1.1.4'

loop_
_geom_angle_atom_site_label_1
_geom_angle_atom_site_label_2
_geom_angle_atom_site_label_3
_geom_angle
_geom_angle_site_symmetry_1
_geom_angle_site_symmetry_3
_geom_angle_publ_flag
C16 O3 C19 118.4(2) . . ?
C8 O2 C11 117.1(2) . . ?
C1 O1 N4 109.8(2) . . ?
C9 C10 C5 120.4(3) . . ?
C3 N4 O1 106.9(2) . . ?
C2 C12 C13 134.6(3) . . ?
C14 C13 C12 125.6(3) . . ?
C18 C13 C12 116.6(2) . . ?
C18 C13 C14 117.7(2) . . ?
C10 C5 C3 122.2(2) . . ?
C6 C5 C10 118.3(3) . . ?
C6 C5 C3 119.5(2) . . ?
C7 C6 C5 121.9(3) . . ?
C10 C9 C8 120.5(3) . . ?
C15 C14 C13 120.8(3) . . ?
N4 C3 C5 118.7(2) . . ?
N4 C3 C2 113.1(2) . . ?
C2 C3 C5 128.2(2) . . ?
C14 C15 C16 120.1(3) . . ?
C6 C7 C8 118.9(3) . . ?
C17 C18 C13 121.7(3) . . ?
O2 C8 C9 116.0(2) . . ?
O2 C8 C7 124.1(3) . . ?
C7 C8 C9 120.0(3) . . ?
C12 C2 C3 125.1(3) . . ?
C12 C2 C1 131.3(3) . . ?
C3 C2 C1 103.4(2) . . ?
C18 C17 C16 119.6(3) . . ?
O0AA C1 O1 119.2(3) . . ?
O0AA C1 C2 134.0(3) . . ?
O1 C1 C2 106.8(2) . . ?
O3 C16 C15 125.2(3) . . ?
O3 C16 C17 114.7(2) . . ?
C15 C16 C17 120.0(3) . . ?

loop_
_geom_bond_atom_site_label_1
_geom_bond_atom_site_label_2
_geom_bond_distance
_geom_bond_site_symmetry_2
_geom_bond_publ_flag
O3 C19 1.433(4) . ?
O3 C16 1.349(3) . ?
O2 C8 1.365(3) . ?
O2 C11 1.425(4) . ?
O0AA C1 1.202(3) . ?
O1 N4 1.449(3) . ?
O1 C1 1.371(3) . ?
C10 C5 1.396(4) . ?
C10 C9 1.376(4) . ?
N4 C3 1.290(4) . ?
C12 C13 1.446(4) . ?
C12 C2 1.355(4) . ?
C13 C14 1.410(4) . ?
C13 C18 1.404(4) . ?
C5 C6 1.390(4) . ?
C5 C3 1.474(4) . ?
C6 C7 1.382(4) . ?
C9 C8 1.389(4) . ?
C14 C15 1.381(4) . ?
C3 C2 1.449(4) . ?
C15 C16 1.385(4) . ?
C7 C8 1.387(4) . ?
C18 C17 1.369(4) . ?
C2 C1 1.467(4) . ?
C17 C16 1.400(4) . ?
